data_4081065
loop_
_publ_author_name
'Pirinen, Sami'
'Koshevoy, Igor O.'
'Denifl, Peter'
'Pakkanen, Tuula T.'

_publ_section_title
;
 A Single-Crystal Model for MgCl2--Electron Donor Support Materials:
 [Mg3Cl5(THF)4Bu]2(Bu =n-Butyl)
;
_journal_issue 15
_journal_name_full Organometallics
_journal_page_first 4208
_journal_paper_doi 10.1021/om400407p
_journal_volume 32
_journal_year 2013
_chemical_formula_moiety 'C40 H82 Cl10 Mg6 O8'
_chemical_formula_sum 'C40 H82 Cl10 Mg6 O8'
_chemical_formula_weight 1191.42
_chemical_name_systematic
; 
 ? 
;
_space_group_IT_number 2
_symmetry_cell_setting triclinic
_symmetry_space_group_name_Hall '-P 1'
_symmetry_space_group_name_H-M 'P -1'
_atom_sites_solution_hydrogens geom
_atom_sites_solution_primary direct
_atom_sites_solution_secondary difmap
_audit_creation_method SHELXL-97
_cell_angle_alpha 90.267(3)
_cell_angle_beta 93.289(3)
_cell_angle_gamma 115.908(3)
_cell_formula_units_Z 1
_cell_length_a 10.4247(5)
_cell_length_b 10.5252(6)
_cell_length_c 14.5981(8)
_cell_measurement_reflns_used 4936
_cell_measurement_temperature 120(2)
_cell_measurement_theta_max 30.39
_cell_measurement_theta_min 2.30
_cell_volume 1437.59(14)
_computing_cell_refinement 'SAINT (Bruker AXS, 2009)'
_computing_data_collection 'APEX2 (Bruker AXS, 2010)'
_computing_data_reduction 'SAINT (Bruker AXS, 2009)'
_computing_molecular_graphics 'Diamond v.3.2g (Brandenburg, 2011)'
_computing_publication_material 'SHELXL-97 (Sheldrick, 2008)'
_computing_structure_refinement 'SHELXL-97 (Sheldrick, 2008)'
_computing_structure_solution 'SHELXS-97 (Sheldrick, 2008)'
_diffrn_ambient_temperature 120(2)
_diffrn_detector_area_resol_mean 16
_diffrn_measured_fraction_theta_full 0.980
_diffrn_measured_fraction_theta_max 0.980
_diffrn_measurement_device '62mm x 62mm CCD camera on \k-goniostat'
_diffrn_measurement_device_type 'Bruker KAPPA APEX II DUO CCD'
_diffrn_measurement_method '\f scans and \w scans with \k offset'
_diffrn_radiation_monochromator 'curved graphite crystal'
_diffrn_radiation_source 'fine-focus sealed tube'
_diffrn_radiation_type MoK\a
_diffrn_radiation_wavelength 0.71073
_diffrn_reflns_av_R_equivalents 0.0684
_diffrn_reflns_av_sigmaI/netI 0.0972
_diffrn_reflns_limit_h_max 13
_diffrn_reflns_limit_h_min -13
_diffrn_reflns_limit_k_max 13
_diffrn_reflns_limit_k_min -13
_diffrn_reflns_limit_l_max 18
_diffrn_reflns_limit_l_min -18
_diffrn_reflns_number 24025
_diffrn_reflns_theta_full 26.99
_diffrn_reflns_theta_max 26.99
_diffrn_reflns_theta_min 2.15
_exptl_absorpt_coefficient_mu 0.594
_exptl_absorpt_correction_T_max 0.9485
_exptl_absorpt_correction_T_min 0.8804
_exptl_absorpt_correction_type numerical
_exptl_absorpt_process_details 'SADABS (Sheldrick, 2008)'
_exptl_crystal_colour colourless
_exptl_crystal_density_diffrn 1.376
_exptl_crystal_density_method 'not measured'
_exptl_crystal_description block
_exptl_crystal_F_000 628
_exptl_crystal_size_max 0.22
_exptl_crystal_size_mid 0.14
_exptl_crystal_size_min 0.09
_refine_diff_density_max 0.508
_refine_diff_density_min -0.425
_refine_diff_density_rms 0.078
_refine_ls_extinction_method none
_refine_ls_goodness_of_fit_ref 0.997
_refine_ls_hydrogen_treatment constr
_refine_ls_matrix_type full
_refine_ls_number_parameters 289
_refine_ls_number_reflns 6146
_refine_ls_number_restraints 0
_refine_ls_restrained_S_all 0.997
_refine_ls_R_factor_all 0.1149
_refine_ls_R_factor_gt 0.0590
_refine_ls_shift/su_max 0.000
_refine_ls_shift/su_mean 0.000
_refine_ls_structure_factor_coef Fsqd
_refine_ls_weighting_details 'calc w=1/[\s^2^(Fo^2^)+(0.0320P)^2^+0.1738P] where P=(Fo^2^+2Fc^2^)/3'
_refine_ls_weighting_scheme calc
_refine_ls_wR_factor_gt 0.0756
_refine_ls_wR_factor_ref 0.0868
_reflns_number_gt 3782
_reflns_number_total 6146
_reflns_threshold_expression >2sigma(I)
_cod_data_source_file om400407p_si_002.cif
_cod_data_source_block 1
_cod_original_cell_volume 1437.59(13)
_cod_database_code 4081065

loop_
_symmetry_equiv_pos_as_xyz
'x, y, z'
'-x, -y, -z'

loop_
_atom_site_label
_atom_site_type_symbol
_atom_site_fract_x
_atom_site_fract_y
_atom_site_fract_z
_atom_site_U_iso_or_equiv
_atom_site_adp_type
_atom_site_occupancy
_atom_site_symmetry_multiplicity
_atom_site_calc_flag
_atom_site_refinement_flags
C1 C 0.1384(3) 0.3702(3) 0.4795(2) 0.0263(7) Uani 1 1 d .
H99A H 0.2025 0.3847 0.5352 0.032 Uiso 1 1 calc R
H99B H 0.1109 0.4491 0.4783 0.032 Uiso 1 1 calc R
C2 C 0.0034(3) 0.2328(3) 0.4888(2) 0.0244(7) Uani 1 1 d .
H10A H -0.0603 0.2165 0.4326 0.029 Uiso 1 1 calc R
H10B H 0.0307 0.1539 0.4922 0.029 Uiso 1 1 calc R
C3 C -0.0804(3) 0.2287(3) 0.5715(2) 0.0280(8) Uani 1 1 d .
H10C H -0.0157 0.2510 0.6278 0.034 Uiso 1 1 calc R
H10D H -0.1145 0.3027 0.5661 0.034 Uiso 1 1 calc R
C4 C -0.2078(4) 0.0869(4) 0.5817(3) 0.0442(10) Uani 1 1 d .
H10E H -0.2570 0.0909 0.6361 0.066 Uiso 1 1 calc R
H10F H -0.1748 0.0131 0.5885 0.066 Uiso 1 1 calc R
H10G H -0.2739 0.0651 0.5271 0.066 Uiso 1 1 calc R
C5 C 0.4386(3) 0.2883(3) 0.4918(2) 0.0280(8) Uani 1 1 d .
H30A H 0.3492 0.2067 0.5068 0.034 Uiso 1 1 calc R
H30B H 0.4631 0.3640 0.5394 0.034 Uiso 1 1 calc R
C6 C 0.5585(4) 0.2447(4) 0.4872(2) 0.0310(8) Uani 1 1 d .
H14A H 0.5343 0.1539 0.5175 0.037 Uiso 1 1 calc R
H14B H 0.6485 0.3176 0.5171 0.037 Uiso 1 1 calc R
C7 C 0.5724(4) 0.2299(4) 0.3849(2) 0.0320(8) Uani 1 1 d .
H29A H 0.6715 0.2499 0.3719 0.038 Uiso 1 1 calc R
H29B H 0.5065 0.1342 0.3603 0.038 Uiso 1 1 calc R
C8 C 0.5316(3) 0.3401(3) 0.3456(2) 0.0309(8) Uani 1 1 d .
H19A H 0.6147 0.4342 0.3490 0.037 Uiso 1 1 calc R
H19B H 0.4946 0.3159 0.2807 0.037 Uiso 1 1 calc R
C9 C 0.0355(3) 0.5689(3) 0.2051(2) 0.0215(7) Uani 1 1 d .
H13A H 0.0063 0.6347 0.1717 0.026 Uiso 1 1 calc R
H13B H 0.1190 0.6240 0.2480 0.026 Uiso 1 1 calc R
C10 C -0.0859(3) 0.4632(3) 0.2552(2) 0.0253(7) Uani 1 1 d .
H16A H -0.1402 0.5080 0.2843 0.030 Uiso 1 1 calc R
H16B H -0.0515 0.4164 0.3027 0.030 Uiso 1 1 calc R
C11 C -0.1757(3) 0.3596(3) 0.1775(2) 0.0264(7) Uani 1 1 d .
H15A H -0.2246 0.2626 0.2002 0.032 Uiso 1 1 calc R
H15B H -0.2484 0.3872 0.1499 0.032 Uiso 1 1 calc R
C12 C -0.0695(3) 0.3684(3) 0.1084(2) 0.0218(7) Uani 1 1 d .
H20A H -0.0624 0.2778 0.1037 0.026 Uiso 1 1 calc R
H20B H -0.0995 0.3896 0.0470 0.026 Uiso 1 1 calc R
C13 C 0.7612(3) 0.7622(3) 0.23330(19) 0.0213(7) Uani 1 1 d .
H24A H 0.8343 0.7352 0.2113 0.026 Uiso 1 1 calc R
H24B H 0.6889 0.6806 0.2638 0.026 Uiso 1 1 calc R
C14 C 0.8286(4) 0.8884(3) 0.2980(2) 0.0343(9) Uani 1 1 d .
H27A H 0.9256 0.9533 0.2807 0.041 Uiso 1 1 calc R
H27B H 0.8345 0.8598 0.3620 0.041 Uiso 1 1 calc R
C15 C 0.7278(4) 0.9555(4) 0.2863(2) 0.0416(10) Uani 1 1 d .
H25A H 0.6475 0.9120 0.3266 0.050 Uiso 1 1 calc R
H25B H 0.7781 1.0582 0.3010 0.050 Uiso 1 1 calc R
C16 C 0.6754(4) 0.9281(3) 0.1878(2) 0.0286(8) Uani 1 1 d .
H23A H 0.5733 0.9081 0.1805 0.034 Uiso 1 1 calc R
H23B H 0.7310 1.0111 0.1512 0.034 Uiso 1 1 calc R
C17 C 0.8230(3) 0.9766(3) -0.0410(2) 0.0201(7) Uani 1 1 d .
H12A H 0.8769 0.9259 -0.0626 0.024 Uiso 1 1 calc R
H12B H 0.8671 1.0236 0.0192 0.024 Uiso 1 1 calc R
C18 C 0.8242(3) 1.0839(3) -0.1096(2) 0.0271(8) Uani 1 1 d .
H22A H 0.9079 1.1137 -0.1473 0.033 Uiso 1 1 calc R
H22B H 0.8254 1.1682 -0.0786 0.033 Uiso 1 1 calc R
C19 C 0.6854(3) 1.0035(3) -0.1678(2) 0.0223(7) Uani 1 1 d .
H17A H 0.6516 1.0688 -0.1973 0.027 Uiso 1 1 calc R
H17B H 0.6966 0.9429 -0.2157 0.027 Uiso 1 1 calc R
C20 C 0.5849(3) 0.9159(3) -0.09798(19) 0.0200(7) Uani 1 1 d .
H11A H 0.5431 0.9712 -0.0667 0.024 Uiso 1 1 calc R
H11B H 0.5065 0.8302 -0.1276 0.024 Uiso 1 1 calc R
Mg1 Mg 0.25636(11) 0.38400(11) 0.36360(7) 0.0229(2) Uani 1 1 d .
Mg2 Mg 0.26148(10) 0.47368(10) 0.13210(6) 0.0144(2) Uani 1 1 d .
Mg3 Mg 0.60304(10) 0.69242(10) 0.03584(6) 0.0139(2) Uani 1 1 d .
Cl1 Cl 0.15969(8) 0.24800(8) 0.22603(5) 0.02281(18) Uani 1 1 d .
Cl2 Cl 0.36769(8) 0.59902(8) 0.28587(5) 0.02169(18) Uani 1 1 d .
Cl3 Cl 0.82163(7) 0.66391(7) 0.01384(5) 0.01598(16) Uani 1 1 d .
Cl4 Cl 0.37413(7) 0.70120(7) 0.05663(5) 0.01576(16) Uani 1 1 d .
Cl5 Cl 0.49480(7) 0.45496(7) 0.11353(5) 0.01403(15) Uani 1 1 d .
O1 O 0.4216(2) 0.3386(2) 0.40209(14) 0.0284(5) Uani 1 1 d .
O2 O 0.06774(19) 0.48221(19) 0.14177(13) 0.0175(5) Uani 1 1 d .
O3 O 0.6948(2) 0.80588(19) 0.15770(13) 0.0174(5) Uani 1 1 d .
O4 O 0.67305(18) 0.87830(19) -0.03332(13) 0.0158(4) Uani 1 1 d .

loop_
_atom_site_aniso_label
_atom_site_aniso_U_11
_atom_site_aniso_U_22
_atom_site_aniso_U_33
_atom_site_aniso_U_23
_atom_site_aniso_U_13
_atom_site_aniso_U_12
C1 0.0264(18) 0.0263(18) 0.0254(18) 0.0024(14) 0.0029(15) 0.0107(15)
C2 0.0273(19) 0.0233(17) 0.0214(17) -0.0008(14) 0.0019(14) 0.0098(15)
C3 0.0258(18) 0.0262(18) 0.0313(19) 0.0048(15) 0.0059(15) 0.0102(15)
C4 0.037(2) 0.038(2) 0.050(2) 0.0135(19) 0.0121(19) 0.0085(18)
C5 0.037(2) 0.0343(19) 0.0157(16) 0.0019(14) -0.0013(15) 0.0191(16)
C6 0.039(2) 0.035(2) 0.0244(18) 0.0028(15) -0.0017(16) 0.0211(17)
C7 0.034(2) 0.034(2) 0.032(2) 0.0018(16) 0.0063(16) 0.0178(17)
C8 0.030(2) 0.038(2) 0.0252(19) 0.0051(16) 0.0067(16) 0.0156(17)
C9 0.0168(16) 0.0135(16) 0.0329(19) -0.0039(14) 0.0025(14) 0.0055(13)
C10 0.0251(18) 0.0265(18) 0.0254(18) -0.0005(14) 0.0074(14) 0.0116(15)
C11 0.0190(17) 0.0217(17) 0.0335(19) -0.0015(15) 0.0077(15) 0.0035(14)
C12 0.0102(15) 0.0215(17) 0.0284(18) -0.0058(14) -0.0007(13) 0.0022(13)
C13 0.0232(17) 0.0239(17) 0.0203(16) 0.0008(13) -0.0044(14) 0.0142(14)
C14 0.043(2) 0.030(2) 0.0269(19) -0.0081(15) -0.0165(17) 0.0155(17)
C15 0.065(3) 0.040(2) 0.030(2) -0.0167(17) -0.0149(19) 0.035(2)
C16 0.042(2) 0.0237(18) 0.0271(19) -0.0081(15) -0.0060(16) 0.0222(16)
C17 0.0089(15) 0.0148(15) 0.0294(17) -0.0003(13) 0.0002(13) -0.0014(12)
C18 0.0181(17) 0.0197(17) 0.042(2) 0.0078(15) 0.0074(15) 0.0056(14)
C19 0.0284(18) 0.0212(17) 0.0212(17) 0.0089(14) 0.0048(14) 0.0139(14)
C20 0.0180(16) 0.0189(16) 0.0240(17) 0.0048(13) -0.0007(13) 0.0092(13)
Mg1 0.0211(6) 0.0274(6) 0.0198(6) 0.0039(5) 0.0017(5) 0.0103(5)
Mg2 0.0139(5) 0.0145(5) 0.0149(5) -0.0003(4) 0.0014(4) 0.0063(4)
Mg3 0.0138(5) 0.0126(5) 0.0153(5) 0.0006(4) 0.0009(4) 0.0058(4)
Cl1 0.0265(4) 0.0191(4) 0.0216(4) 0.0036(3) 0.0030(3) 0.0086(3)
Cl2 0.0226(4) 0.0227(4) 0.0172(4) -0.0013(3) 0.0003(3) 0.0076(3)
Cl3 0.0143(4) 0.0173(4) 0.0174(4) -0.0018(3) 0.0000(3) 0.0081(3)
Cl4 0.0146(4) 0.0132(4) 0.0205(4) 0.0021(3) 0.0024(3) 0.0068(3)
Cl5 0.0142(4) 0.0136(3) 0.0149(3) 0.0006(3) 0.0012(3) 0.0065(3)
O1 0.0290(13) 0.0437(14) 0.0188(12) 0.0086(10) 0.0031(10) 0.0214(11)
O2 0.0124(11) 0.0158(11) 0.0220(11) -0.0023(9) 0.0037(9) 0.0038(9)
O3 0.0224(11) 0.0167(11) 0.0171(11) -0.0025(9) -0.0035(9) 0.0128(9)
O4 0.0110(10) 0.0138(10) 0.0202(11) 0.0037(9) -0.0011(9) 0.0034(8)

loop_
_atom_type_symbol
_atom_type_description
_atom_type_scat_dispersion_real
_atom_type_scat_dispersion_imag
_atom_type_scat_source
C C 0.0033 0.0016 'International Tables Vol C Tables 4.2.6.8 and 6.1.1.4'
H H 0.0000 0.0000 'International Tables Vol C Tables 4.2.6.8 and 6.1.1.4'
Mg Mg 0.0486 0.0363 'International Tables Vol C Tables 4.2.6.8 and 6.1.1.4'
Cl Cl 0.1484 0.1585 'International Tables Vol C Tables 4.2.6.8 and 6.1.1.4'
O O 0.0106 0.0060 'International Tables Vol C Tables 4.2.6.8 and 6.1.1.4'

loop_
_geom_angle_atom_site_label_1
_geom_angle_atom_site_label_2
_geom_angle_atom_site_label_3
_geom_angle
_geom_angle_site_symmetry_1
_geom_angle_site_symmetry_3
C2 C1 Mg1 116.9(2) . .
C2 C1 H99A 108.1 . .
Mg1 C1 H99A 108.1 . .
C2 C1 H99B 108.1 . .
Mg1 C1 H99B 108.1 . .
H99A C1 H99B 107.3 . .
C3 C2 C1 115.3(2) . .
C3 C2 H10A 108.5 . .
C1 C2 H10A 108.5 . .
C3 C2 H10B 108.5 . .
C1 C2 H10B 108.5 . .
H10A C2 H10B 107.5 . .
C4 C3 C2 113.4(3) . .
C4 C3 H10C 108.9 . .
C2 C3 H10C 108.9 . .
C4 C3 H10D 108.9 . .
C2 C3 H10D 108.9 . .
H10C C3 H10D 107.7 . .
C3 C4 H10E 109.5 . .
C3 C4 H10F 109.5 . .
H10E C4 H10F 109.5 . .
C3 C4 H10G 109.5 . .
H10E C4 H10G 109.5 . .
H10F C4 H10G 109.5 . .
O1 C5 C6 106.3(2) . .
O1 C5 H30A 110.5 . .
C6 C5 H30A 110.5 . .
O1 C5 H30B 110.5 . .
C6 C5 H30B 110.5 . .
H30A C5 H30B 108.7 . .
C5 C6 C7 104.3(2) . .
C5 C6 H14A 110.9 . .
C7 C6 H14A 110.9 . .
C5 C6 H14B 110.9 . .
C7 C6 H14B 110.9 . .
H14A C6 H14B 108.9 . .
C8 C7 C6 102.3(3) . .
C8 C7 H29A 111.3 . .
C6 C7 H29A 111.3 . .
C8 C7 H29B 111.3 . .
C6 C7 H29B 111.3 . .
H29A C7 H29B 109.2 . .
O1 C8 C7 104.8(2) . .
O1 C8 H19A 110.8 . .
C7 C8 H19A 110.8 . .
O1 C8 H19B 110.8 . .
C7 C8 H19B 110.8 . .
H19A C8 H19B 108.9 . .
O2 C9 C10 103.6(2) . .
O2 C9 H13A 111.0 . .
C10 C9 H13A 111.0 . .
O2 C9 H13B 111.0 . .
C10 C9 H13B 111.0 . .
H13A C9 H13B 109.0 . .
C9 C10 C11 101.6(2) . .
C9 C10 H16A 111.4 . .
C11 C10 H16A 111.4 . .
C9 C10 H16B 111.4 . .
C11 C10 H16B 111.4 . .
H16A C10 H16B 109.3 . .
C12 C11 C10 104.7(2) . .
C12 C11 H15A 110.8 . .
C10 C11 H15A 110.8 . .
C12 C11 H15B 110.8 . .
C10 C11 H15B 110.8 . .
H15A C11 H15B 108.9 . .
O2 C12 C11 106.3(2) . .
O2 C12 H20A 110.5 . .
C11 C12 H20A 110.5 . .
O2 C12 H20B 110.5 . .
C11 C12 H20B 110.5 . .
H20A C12 H20B 108.7 . .
O3 C13 C14 105.2(2) . .
O3 C13 H24A 110.7 . .
C14 C13 H24A 110.7 . .
O3 C13 H24B 110.7 . .
C14 C13 H24B 110.7 . .
H24A C13 H24B 108.8 . .
C13 C14 C15 102.6(2) . .
C13 C14 H27A 111.2 . .
C15 C14 H27A 111.2 . .
C13 C14 H27B 111.2 . .
C15 C14 H27B 111.2 . .
H27A C14 H27B 109.2 . .
C16 C15 C14 104.6(3) . .
C16 C15 H25A 110.8 . .
C14 C15 H25A 110.8 . .
C16 C15 H25B 110.8 . .
C14 C15 H25B 110.8 . .
H25A C15 H25B 108.9 . .
O3 C16 C15 106.2(2) . .
O3 C16 H23A 110.5 . .
C15 C16 H23A 110.5 . .
O3 C16 H23B 110.5 . .
C15 C16 H23B 110.5 . .
H23A C16 H23B 108.7 . .
O4 C17 C18 106.3(2) . .
O4 C17 H12A 110.5 . .
C18 C17 H12A 110.5 . .
O4 C17 H12B 110.5 . .
C18 C17 H12B 110.5 . .
H12A C17 H12B 108.7 . .
C17 C18 C19 102.9(2) . .
C17 C18 H22A 111.2 . .
C19 C18 H22A 111.2 . .
C17 C18 H22B 111.2 . .
C19 C18 H22B 111.2 . .
H22A C18 H22B 109.1 . .
C20 C19 C18 102.5(2) . .
C20 C19 H17A 111.3 . .
C18 C19 H17A 111.3 . .
C20 C19 H17B 111.3 . .
C18 C19 H17B 111.3 . .
H17A C19 H17B 109.2 . .
O4 C20 C19 104.9(2) . .
O4 C20 H11A 110.8 . .
C19 C20 H11A 110.8 . .
O4 C20 H11B 110.8 . .
C19 C20 H11B 110.8 . .
H11A C20 H11B 108.9 . .
O1 Mg1 C1 108.57(11) . .
O1 Mg1 Cl1 103.06(8) . .
C1 Mg1 Cl1 124.30(10) . .
O1 Mg1 Cl2 103.37(7) . .
C1 Mg1 Cl2 121.13(10) . .
Cl1 Mg1 Cl2 93.34(4) . .
O1 Mg1 Mg2 111.70(7) . .
C1 Mg1 Mg2 139.67(9) . .
Cl1 Mg1 Mg2 47.24(3) . .
Cl2 Mg1 Mg2 46.18(3) . .
O2 Mg2 Cl4 94.31(6) . .
O2 Mg2 Cl3 91.83(6) . 2_665
Cl4 Mg2 Cl3 93.63(4) . 2_665
O2 Mg2 Cl2 94.71(6) . .
Cl4 Mg2 Cl2 89.53(4) . .
Cl3 Mg2 Cl2 172.51(5) 2_665 .
O2 Mg2 Cl5 177.24(7) . .
Cl4 Mg2 Cl5 86.23(4) . .
Cl3 Mg2 Cl5 85.43(4) 2_665 .
Cl2 Mg2 Cl5 88.00(4) . .
O2 Mg2 Cl1 87.45(6) . .
Cl4 Mg2 Cl1 174.15(5) . .
Cl3 Mg2 Cl1 91.89(4) 2_665 .
Cl2 Mg2 Cl1 84.76(4) . .
Cl5 Mg2 Cl1 92.28(4) . .
O2 Mg2 Mg1 89.52(6) . .
Cl4 Mg2 Mg1 132.05(4) . .
Cl3 Mg2 Mg1 134.05(4) 2_665 .
Cl2 Mg2 Mg1 42.55(3) . .
Cl5 Mg2 Mg1 92.12(3) . .
Cl1 Mg2 Mg1 42.29(3) . .
O2 Mg2 Mg3 136.28(6) . .
Cl4 Mg2 Mg3 42.03(3) . .
Cl3 Mg2 Mg3 89.50(3) 2_665 .
Cl2 Mg2 Mg3 88.30(3) . .
Cl5 Mg2 Mg3 44.20(3) . .
Cl1 Mg2 Mg3 136.19(4) . .
Mg1 Mg2 Mg3 119.51(3) . .
O2 Mg2 Mg3 133.38(7) . 2_665
Cl4 Mg2 Mg3 90.85(3) . 2_665
Cl3 Mg2 Mg3 41.57(3) 2_665 2_665
Cl2 Mg2 Mg3 131.69(4) . 2_665
Cl5 Mg2 Mg3 43.88(3) . 2_665
Cl1 Mg2 Mg3 91.99(3) . 2_665
Mg1 Mg2 Mg3 119.83(3) . 2_665
Mg3 Mg2 Mg3 61.77(3) . 2_665
O4 Mg3 O3 89.86(8) . .
O4 Mg3 Cl3 93.45(6) . .
O3 Mg3 Cl3 90.28(6) . .
O4 Mg3 Cl4 90.11(6) . .
O3 Mg3 Cl4 92.26(6) . .
Cl3 Mg3 Cl4 175.63(5) . .
O4 Mg3 Cl5 174.89(7) . .
O3 Mg3 Cl5 93.75(6) . .
Cl3 Mg3 Cl5 90.15(4) . .
Cl4 Mg3 Cl5 86.14(4) . .
O4 Mg3 Cl5 91.81(6) . 2_665
O3 Mg3 Cl5 175.38(7) . 2_665
Cl3 Mg3 Cl5 85.32(4) . 2_665
Cl4 Mg3 Cl5 92.05(4) . 2_665
Cl5 Mg3 Cl5 84.86(4) . 2_665
O4 Mg3 Mg2 131.93(6) . .
O3 Mg3 Mg2 94.07(6) . .
Cl3 Mg3 Mg2 134.34(4) . .
Cl4 Mg3 Mg2 41.91(3) . .
Cl5 Mg3 Mg2 44.23(3) . .
Cl5 Mg3 Mg2 88.02(3) 2_665 .
O4 Mg3 Mg2 92.76(6) . 2_665
O3 Mg3 Mg2 131.78(6) . 2_665
Cl3 Mg3 Mg2 41.50(3) . 2_665
Cl4 Mg3 Mg2 135.83(4) . 2_665
Cl5 Mg3 Mg2 87.53(3) . 2_665
Cl5 Mg3 Mg2 43.83(2) 2_665 2_665
Mg2 Mg3 Mg2 118.23(3) . 2_665
Mg1 Cl1 Mg2 90.47(4) . .
Mg1 Cl2 Mg2 91.28(4) . .
Mg2 Cl3 Mg3 96.92(4) 2_665 .
Mg2 Cl4 Mg3 96.07(4) . .
Mg3 Cl5 Mg2 91.57(4) . .
Mg3 Cl5 Mg3 95.14(4) . 2_665
Mg2 Cl5 Mg3 92.29(4) . 2_665
C5 O1 C8 109.6(2) . .
C5 O1 Mg1 123.06(17) . .
C8 O1 Mg1 127.22(17) . .
C9 O2 C12 106.3(2) . .
C9 O2 Mg2 127.32(17) . .
C12 O2 Mg2 123.41(17) . .
C13 O3 C16 109.0(2) . .
C13 O3 Mg3 126.17(16) . .
C16 O3 Mg3 123.73(16) . .
C20 O4 C17 109.00(19) . .
C20 O4 Mg3 124.93(15) . .
C17 O4 Mg3 124.75(15) . .

loop_
_geom_bond_atom_site_label_1
_geom_bond_atom_site_label_2
_geom_bond_distance
_geom_bond_site_symmetry_2
C1 C2 1.528(4) .
C1 Mg1 2.116(3) .
C1 H99A 0.9900 .
C1 H99B 0.9900 .
C2 C3 1.521(4) .
C2 H10A 0.9900 .
C2 H10B 0.9900 .
C3 C4 1.519(4) .
C3 H10C 0.9900 .
C3 H10D 0.9900 .
C4 H10E 0.9800 .
C4 H10F 0.9800 .
C4 H10G 0.9800 .
C5 O1 1.445(3) .
C5 C6 1.512(4) .
C5 H30A 0.9900 .
C5 H30B 0.9900 .
C6 C7 1.523(4) .
C6 H14A 0.9900 .
C6 H14B 0.9900 .
C7 C8 1.505(4) .
C7 H29A 0.9900 .
C7 H29B 0.9900 .
C8 O1 1.445(4) .
C8 H19A 0.9900 .
C8 H19B 0.9900 .
C9 O2 1.447(3) .
C9 C10 1.503(4) .
C9 H13A 0.9900 .
C9 H13B 0.9900 .
C10 C11 1.525(4) .
C10 H16A 0.9900 .
C10 H16B 0.9900 .
C11 C12 1.515(4) .
C11 H15A 0.9900 .
C11 H15B 0.9900 .
C12 O2 1.462(3) .
C12 H20A 0.9900 .
C12 H20B 0.9900 .
C13 O3 1.451(3) .
C13 C14 1.499(4) .
C13 H24A 0.9900 .
C13 H24B 0.9900 .
C14 C15 1.504(4) .
C14 H27A 0.9900 .
C14 H27B 0.9900 .
C15 C16 1.490(4) .
C15 H25A 0.9900 .
C15 H25B 0.9900 .
C16 O3 1.456(3) .
C16 H23A 0.9900 .
C16 H23B 0.9900 .
C17 O4 1.461(3) .
C17 C18 1.509(4) .
C17 H12A 0.9900 .
C17 H12B 0.9900 .
C18 C19 1.521(4) .
C18 H22A 0.9900 .
C18 H22B 0.9900 .
C19 C20 1.507(4) .
C19 H17A 0.9900 .
C19 H17B 0.9900 .
C20 O4 1.454(3) .
C20 H11A 0.9900 .
C20 H11B 0.9900 .
Mg1 O1 2.030(2) .
Mg1 Cl1 2.3618(13) .
Mg1 Cl2 2.3740(12) .
Mg1 Mg2 3.5101(14) .
Mg2 O2 2.073(2) .
Mg2 Cl4 2.4583(12) .
Mg2 Cl3 2.4596(12) 2_665
Mg2 Cl2 2.5330(12) .
Mg2 Cl5 2.5538(11) .
Mg2 Cl1 2.5773(12) .
Mg2 Mg3 3.6598(13) .
Mg2 Mg3 3.6846(13) 2_665
Mg3 O4 2.058(2) .
Mg3 O3 2.072(2) .
Mg3 Cl3 2.4629(11) .
Mg3 Cl4 2.4639(11) .
Mg3 Cl5 2.5524(11) .
Mg3 Cl5 2.5558(12) 2_665
Mg3 Mg2 3.6846(13) 2_665
Cl3 Mg2 2.4596(12) 2_665
Cl5 Mg3 2.5558(12) 2_665
